data_1553138
loop_
_publ_author_name
'Zhang, Duo'
'Cui, Xiuling'
'Yang, Fangfang'
'Zhang, Qianqian'
'Zhu, Yu'
'Wu, Yangjie'

_publ_section_title
;
 Palladium-catalyzed direct ortho C--O bond construction of azoxybenzenes
 with carboxylic acids and alcohols
;
_journal_issue 8
_journal_name_full 'Organic Chemistry Frontiers'
_journal_page_first 951
_journal_paper_doi 10.1039/C5QO00120J
_journal_volume 2
_journal_year 2015
_chemical_formula_moiety 'C17 H18 N2 O3'
_chemical_formula_sum 'C17 H18 N2 O3'
_chemical_formula_weight 298.33
_space_group_crystal_system triclinic
_space_group_IT_number 2
_space_group_name_Hall '-P 1'
_space_group_name_H-M_alt 'P -1'
_atom_sites_solution_hydrogens geom
_atom_sites_solution_primary direct
_atom_sites_solution_secondary difmap
_audit_creation_date 2014-10-11
_audit_creation_method
;
Olex2 1.2
(compiled 2014.09.19 svn.r3010 for OlexSys, GUI svn.r4874)
;
_audit_update_record
;
2014-10-21 deposited with the CCDC.
2015-06-03 downloaded from the CCDC.
;
_cell_angle_alpha 104.655(8)
_cell_angle_beta 94.121(9)
_cell_angle_gamma 91.668(10)
_cell_formula_units_Z 2
_cell_length_a 6.8879(9)
_cell_length_b 8.2820(9)
_cell_length_c 14.4023(10)
_cell_measurement_reflns_used 1393
_cell_measurement_temperature 291(2)
_cell_measurement_theta_max 25.9010
_cell_measurement_theta_min 3.4030
_cell_volume 791.85(15)
_computing_cell_refinement
;
CrysAlisPro, Agilent Technologies,
Version 1.171.36.32 (release 02-08-2013 CrysAlis171 .NET)
(compiled Aug  2 2013,16:46:58)
;
_computing_data_collection
;
CrysAlisPro, Agilent Technologies,
Version 1.171.36.32 (release 02-08-2013 CrysAlis171 .NET)
(compiled Aug  2 2013,16:46:58)
;
_computing_data_reduction
;
CrysAlisPro, Agilent Technologies,
Version 1.171.36.32 (release 02-08-2013 CrysAlis171 .NET)
(compiled Aug  2 2013,16:46:58)
;
_computing_molecular_graphics 'Olex2 (Dolomanov et al., 2009)'
_computing_publication_material 'Olex2 (Dolomanov et al., 2009)'
_computing_structure_refinement 'ShelXL (Sheldrick, 2008)'
_computing_structure_solution 'ShelXS (Sheldrick, 2008)'
_diffrn_ambient_temperature 291.15
_diffrn_detector_area_resol_mean 16.2312
_diffrn_measured_fraction_theta_full 0.998
_diffrn_measured_fraction_theta_max 0.998
_diffrn_measurement_details
;
#__ type_ start__ end____ width___ exp.time_
  1 omega  -39.00   46.00   1.0000   10.0000
omega____ theta____ kappa____ phi______ frames
    -       19.7885  -77.0000  -87.0000 85

#__ type_ start__ end____ width___ exp.time_
  2 omega  -10.00   90.00   1.0000   10.0000
omega____ theta____ kappa____ phi______ frames
    -       19.7885   77.0000   37.0000 100

#__ type_ start__ end____ width___ exp.time_
  3 omega  -14.00   20.00   1.0000   10.0000
omega____ theta____ kappa____ phi______ frames
    -      -17.2104  -99.0000   60.0000 34

#__ type_ start__ end____ width___ exp.time_
  4 omega  -20.00    9.00   1.0000   10.0000
omega____ theta____ kappa____ phi______ frames
    -      -17.2104  -99.0000 -180.0000 29

#__ type_ start__ end____ width___ exp.time_
  5 omega  -51.00   45.00   1.0000   10.0000
omega____ theta____ kappa____ phi______ frames
    -       19.7885  -37.0000  120.0000 96

#__ type_ start__ end____ width___ exp.time_
  6 omega   36.00   62.00   1.0000   10.0000
omega____ theta____ kappa____ phi______ frames
    -       19.7885  178.0000  -90.0000 26

#__ type_ start__ end____ width___ exp.time_
  7 omega  -53.00   13.00   1.0000   10.0000
omega____ theta____ kappa____ phi______ frames
    -       19.7885  -37.0000    0.0000 66
;
_diffrn_measurement_device_type 'Xcalibur, Eos, Gemini'
_diffrn_measurement_method '\w scans'
_diffrn_orient_matrix_UB_11 -0.0414562000
_diffrn_orient_matrix_UB_12 -0.0223360000
_diffrn_orient_matrix_UB_13 0.0389338000
_diffrn_orient_matrix_UB_21 -0.0942368000
_diffrn_orient_matrix_UB_22 0.0132509000
_diffrn_orient_matrix_UB_23 -0.0191225000
_diffrn_orient_matrix_UB_31 -0.0090604000
_diffrn_orient_matrix_UB_32 -0.0846744000
_diffrn_orient_matrix_UB_33 -0.0269162000
_diffrn_radiation_monochromator graphite
_diffrn_radiation_type MoK\a
_diffrn_radiation_wavelength 0.71073
_diffrn_reflns_av_R_equivalents 0.0200
_diffrn_reflns_av_unetI/netI 0.0368
_diffrn_reflns_limit_h_max 8
_diffrn_reflns_limit_h_min -8
_diffrn_reflns_limit_k_max 10
_diffrn_reflns_limit_k_min -10
_diffrn_reflns_limit_l_max 17
_diffrn_reflns_limit_l_min -17
_diffrn_reflns_number 6560
_diffrn_reflns_theta_full 26.39
_diffrn_reflns_theta_max 26.39
_diffrn_reflns_theta_min 2.97
_diffrn_source 'Enhance (Mo) X-ray Source'
_exptl_absorpt_coefficient_mu 0.087
_exptl_absorpt_correction_T_max 1.00000
_exptl_absorpt_correction_T_min 0.99266
_exptl_absorpt_correction_type multi-scan
_exptl_absorpt_process_details
;
CrysAlisPro, Agilent Technologies,
Version 1.171.36.32 (release 02-08-2013 CrysAlis171 .NET)
(compiled Aug  2 2013,16:46:58)
Empirical absorption correction using spherical harmonics,
 implemented in SCALE3 ABSPACK scaling algorithm.
;
_exptl_crystal_density_diffrn 1.251
_exptl_crystal_density_method 'not measured'
_exptl_crystal_F_000 316
_exptl_crystal_size_max 0.22
_exptl_crystal_size_mid 0.2
_exptl_crystal_size_min 0.18
_refine_diff_density_max 0.170
_refine_diff_density_min -0.150
_refine_diff_density_rms 0.036
_refine_ls_extinction_method none
_refine_ls_goodness_of_fit_ref 1.026
_refine_ls_hydrogen_treatment constr
_refine_ls_matrix_type full
_refine_ls_number_parameters 202
_refine_ls_number_reflns 3249
_refine_ls_number_restraints 0
_refine_ls_restrained_S_all 1.026
_refine_ls_R_factor_all 0.0839
_refine_ls_R_factor_gt 0.0508
_refine_ls_shift/su_max 0.000
_refine_ls_shift/su_mean 0.000
_refine_ls_structure_factor_coef Fsqd
_refine_ls_weighting_details 'calc w=1/[\s^2^(Fo^2^)+(0.0580P)^2^+0.0864P] where P=(Fo^2^+2Fc^2^)/3'
_refine_ls_weighting_scheme calc
_refine_ls_wR_factor_gt 0.1181
_refine_ls_wR_factor_ref 0.1377
_reflns_number_gt 2128
_reflns_number_total 3249
_reflns_threshold_expression >2sigma(I)
_cod_data_source_file c5qo00120j2.cif
_cod_data_source_block 201410198
_cod_database_code 1553138
_chemical_oxdiff_formula C20H20N4O4
_reflns_odcompleteness_completeness 99.82
_reflns_odcompleteness_iscentric 1
_reflns_odcompleteness_theta 26.32
_olex2_refinement_description
;
1. Fixed Uiso
 At 1.2 times of:
  All C(H) groups, All C(H,H) groups
 At 1.5 times of:
  All C(H,H,H) groups
2.a Secondary CH2 refined with riding coordinates:
 C16(H16A,H16B)
2.b Aromatic/amide H refined with riding coordinates:
 C2(H2), C3(H3), C5(H5), C9(H9), C10(H10), C12(H12), C13(H13)
2.c Idealised Me refined as rotating group:
 C7(H7A,H7B,H7C), C14(H14A,H14B,H14C), C17(H17A,H17B,H17C)
;
_olex2_submission_special_instructions 'No special instructions were received'

loop_
_space_group_symop_id
_space_group_symop_operation_xyz
1 'x, y, z'
2 '-x, -y, -z'

loop_
_atom_site_label
_atom_site_type_symbol
_atom_site_fract_x
_atom_site_fract_y
_atom_site_fract_z
_atom_site_U_iso_or_equiv
_atom_site_adp_type
_atom_site_occupancy
_atom_site_calc_flag
_atom_site_refinement_flags_posn
O1 O -0.2149(3) 0.30110(18) 0.64377(12) 0.0890(6) Uani 1 d .
O2 O 0.30011(19) 0.26101(15) 0.78158(9) 0.0532(4) Uani 1 d .
O3 O 0.2495(2) 0.11774(17) 0.89195(10) 0.0725(5) Uani 1 d .
N1 N -0.1004(2) 0.25359(19) 0.70293(11) 0.0547(4) Uani 1 d .
N2 N -0.0561(2) 0.10517(19) 0.70119(11) 0.0521(4) Uani 1 d .
C1 C -0.0141(3) 0.3841(2) 0.78494(13) 0.0504(5) Uani 1 d .
C2 C -0.1288(3) 0.5159(2) 0.82280(15) 0.0636(6) Uani 1 d .
H2 H -0.2557 0.5177 0.7963 0.076 Uiso 1 calc R
C3 C -0.0557(4) 0.6440(3) 0.89944(15) 0.0662(6) Uani 1 d .
H3 H -0.1347 0.7308 0.9249 0.079 Uiso 1 calc R
C4 C 0.1335(4) 0.6457(2) 0.93926(14) 0.0599(5) Uani 1 d .
C5 C 0.2480(3) 0.5139(2) 0.89945(13) 0.0564(5) Uani 1 d .
H5 H 0.3763 0.5139 0.9244 0.068 Uiso 1 calc R
C6 C 0.1752(3) 0.3834(2) 0.82389(13) 0.0493(5) Uani 1 d .
C7 C 0.2157(4) 0.7880(3) 1.02138(16) 0.0783(7) Uani 1 d .
H7A H 0.3256 0.7520 1.0544 0.118 Uiso 1 calc GR
H7B H 0.1176 0.8229 1.0654 0.118 Uiso 1 calc GR
H7C H 0.2562 0.8799 0.9967 0.118 Uiso 1 calc GR
C8 C -0.1320(3) -0.0298(2) 0.62476(13) 0.0471(4) Uani 1 d .
C9 C -0.2333(3) -0.0265(3) 0.53774(14) 0.0585(5) Uani 1 d .
H9 H -0.2615 0.0750 0.5246 0.070 Uiso 1 calc R
C10 C -0.2908(3) -0.1739(3) 0.47193(14) 0.0615(6) Uani 1 d .
H10 H -0.3564 -0.1700 0.4139 0.074 Uiso 1 calc R
C11 C -0.2554(3) -0.3278(2) 0.48815(14) 0.0554(5) Uani 1 d .
C12 C -0.1565(3) -0.3296(2) 0.57509(15) 0.0641(6) Uani 1 d .
H12 H -0.1315 -0.4314 0.5886 0.077 Uiso 1 calc R
C13 C -0.0948(3) -0.1838(2) 0.64165(14) 0.0576(5) Uani 1 d .
H13 H -0.0269 -0.1885 0.6990 0.069 Uiso 1 calc R
C14 C -0.3225(3) -0.4866(3) 0.41403(16) 0.0758(7) Uani 1 d .
H14A H -0.4530 -0.4764 0.3887 0.114 Uiso 1 calc GR
H14B H -0.3198 -0.5785 0.4434 0.114 Uiso 1 calc GR
H14C H -0.2375 -0.5061 0.3628 0.114 Uiso 1 calc GR
C15 C 0.3170(3) 0.1251(2) 0.81942(14) 0.0514(5) Uani 1 d .
C16 C 0.4319(3) -0.0034(2) 0.75698(15) 0.0641(6) Uani 1 d .
H16A H 0.5541 0.0491 0.7475 0.077 Uiso 1 calc R
H16B H 0.3602 -0.0434 0.6944 0.077 Uiso 1 calc R
C17 C 0.4750(4) -0.1499(3) 0.79712(18) 0.0811(7) Uani 1 d .
H17A H 0.5468 -0.2279 0.7530 0.122 Uiso 1 calc GR
H17B H 0.3549 -0.2034 0.8062 0.122 Uiso 1 calc GR
H17C H 0.5509 -0.1121 0.8578 0.122 Uiso 1 calc GR

loop_
_atom_site_aniso_label
_atom_site_aniso_U_11
_atom_site_aniso_U_22
_atom_site_aniso_U_33
_atom_site_aniso_U_23
_atom_site_aniso_U_13
_atom_site_aniso_U_12
O1 0.1038(14) 0.0584(9) 0.0973(12) 0.0178(8) -0.0404(10) 0.0214(9)
O2 0.0518(8) 0.0515(7) 0.0591(8) 0.0159(6) 0.0128(6) 0.0110(6)
O3 0.0934(12) 0.0726(10) 0.0624(9) 0.0283(8) 0.0289(8) 0.0322(9)
N1 0.0553(11) 0.0485(10) 0.0638(10) 0.0207(8) 0.0030(8) 0.0103(8)
N2 0.0553(11) 0.0472(9) 0.0568(9) 0.0181(7) 0.0052(7) 0.0096(8)
C1 0.0574(13) 0.0418(10) 0.0536(11) 0.0141(8) 0.0070(9) 0.0085(9)
C2 0.0648(15) 0.0523(12) 0.0754(14) 0.0182(10) 0.0057(11) 0.0176(11)
C3 0.0801(17) 0.0494(12) 0.0698(14) 0.0126(10) 0.0132(12) 0.0206(11)
C4 0.0784(16) 0.0465(11) 0.0570(12) 0.0157(9) 0.0102(11) 0.0061(11)
C5 0.0600(13) 0.0536(11) 0.0569(12) 0.0162(9) 0.0049(9) 0.0050(10)
C6 0.0572(13) 0.0436(10) 0.0515(11) 0.0168(8) 0.0126(9) 0.0110(9)
C7 0.102(2) 0.0617(14) 0.0642(14) 0.0030(11) 0.0070(12) 0.0030(13)
C8 0.0425(11) 0.0485(11) 0.0509(11) 0.0126(9) 0.0071(8) 0.0035(9)
C9 0.0665(14) 0.0564(12) 0.0570(12) 0.0214(10) 0.0060(10) 0.0090(10)
C10 0.0663(15) 0.0666(14) 0.0505(12) 0.0134(10) 0.0014(10) 0.0059(11)
C11 0.0463(12) 0.0580(12) 0.0598(12) 0.0099(10) 0.0093(9) -0.0003(10)
C12 0.0665(15) 0.0482(12) 0.0781(15) 0.0185(10) 0.0010(11) 0.0040(10)
C13 0.0583(13) 0.0529(12) 0.0630(12) 0.0197(10) -0.0049(10) 0.0067(10)
C14 0.0735(17) 0.0685(14) 0.0754(15) 0.0012(11) 0.0054(12) -0.0039(12)
C15 0.0498(12) 0.0506(11) 0.0549(12) 0.0144(9) 0.0044(9) 0.0113(9)
C16 0.0617(14) 0.0605(13) 0.0698(13) 0.0113(10) 0.0191(10) 0.0149(11)
C17 0.095(2) 0.0583(13) 0.0893(17) 0.0141(12) 0.0120(14) 0.0286(13)

loop_
_atom_type_symbol
_atom_type_description
_atom_type_scat_dispersion_real
_atom_type_scat_dispersion_imag
_atom_type_scat_source
C C 0.0033 0.0016 'International Tables Vol C Tables 4.2.6.8 and 6.1.1.4'
H H 0.0000 0.0000 'International Tables Vol C Tables 4.2.6.8 and 6.1.1.4'
N N 0.0061 0.0033 'International Tables Vol C Tables 4.2.6.8 and 6.1.1.4'
O O 0.0106 0.0060 'International Tables Vol C Tables 4.2.6.8 and 6.1.1.4'

loop_
_geom_angle_atom_site_label_1
_geom_angle_atom_site_label_2
_geom_angle_atom_site_label_3
_geom_angle
C15 O2 C6 117.22(14)
O1 N1 N2 127.68(17)
O1 N1 C1 116.18(15)
N2 N1 C1 116.10(16)
N1 N2 C8 120.40(16)
C2 C1 N1 117.29(19)
C6 C1 N1 123.17(17)
C6 C1 C2 119.53(18)
C1 C2 H2 119.9
C3 C2 C1 120.3(2)
C3 C2 H2 119.9
C2 C3 H3 119.5
C2 C3 C4 121.0(2)
C4 C3 H3 119.5
C3 C4 C5 118.0(2)
C3 C4 C7 121.1(2)
C5 C4 C7 120.8(2)
C4 C5 H5 119.3
C6 C5 C4 121.4(2)
C6 C5 H5 119.3
C1 C6 O2 120.81(17)
C5 C6 O2 119.19(19)
C5 C6 C1 119.69(18)
C4 C7 H7A 109.5
C4 C7 H7B 109.5
C4 C7 H7C 109.5
H7A C7 H7B 109.5
H7A C7 H7C 109.5
H7B C7 H7C 109.5
C9 C8 N2 129.00(17)
C13 C8 N2 112.74(16)
C13 C8 C9 118.26(17)
C8 C9 H9 120.3
C10 C9 C8 119.46(18)
C10 C9 H9 120.3
C9 C10 H10 118.6
C9 C10 C11 122.79(19)
C11 C10 H10 118.6
C10 C11 C12 117.22(18)
C10 C11 C14 120.94(19)
C12 C11 C14 121.8(2)
C11 C12 H12 119.4
C13 C12 C11 121.20(19)
C13 C12 H12 119.4
C8 C13 H13 119.5
C12 C13 C8 121.06(18)
C12 C13 H13 119.5
C11 C14 H14A 109.5
C11 C14 H14B 109.5
C11 C14 H14C 109.5
H14A C14 H14B 109.5
H14A C14 H14C 109.5
H14B C14 H14C 109.5
O2 C15 C16 109.81(16)
O3 C15 O2 122.85(17)
O3 C15 C16 127.33(18)
C15 C16 H16A 108.8
C15 C16 H16B 108.8
C15 C16 C17 113.95(18)
H16A C16 H16B 107.7
C17 C16 H16A 108.8
C17 C16 H16B 108.8
C16 C17 H17A 109.5
C16 C17 H17B 109.5
C16 C17 H17C 109.5
H17A C17 H17B 109.5
H17A C17 H17C 109.5
H17B C17 H17C 109.5

loop_
_geom_bond_atom_site_label_1
_geom_bond_atom_site_label_2
_geom_bond_distance
O1 N1 1.262(2)
O2 C6 1.398(2)
O2 C15 1.373(2)
O3 C15 1.188(2)
N1 N2 1.270(2)
N1 C1 1.460(2)
N2 C8 1.412(2)
C1 C2 1.387(3)
C1 C6 1.383(3)
C2 H2 0.9300
C2 C3 1.376(3)
C3 H3 0.9300
C3 C4 1.384(3)
C4 C5 1.393(3)
C4 C7 1.506(3)
C5 H5 0.9300
C5 C6 1.378(3)
C7 H7A 0.9600
C7 H7B 0.9600
C7 H7C 0.9600
C8 C9 1.397(3)
C8 C13 1.385(2)
C9 H9 0.9300
C9 C10 1.371(3)
C10 H10 0.9300
C10 C11 1.378(3)
C11 C12 1.385(3)
C11 C14 1.505(3)
C12 H12 0.9300
C12 C13 1.372(3)
C13 H13 0.9300
C14 H14A 0.9600
C14 H14B 0.9600
C14 H14C 0.9600
C15 C16 1.495(3)
C16 H16A 0.9700
C16 H16B 0.9700
C16 C17 1.499(3)
C17 H17A 0.9600
C17 H17B 0.9600
C17 H17C 0.9600

loop_
_geom_torsion_atom_site_label_1
_geom_torsion_atom_site_label_2
_geom_torsion_atom_site_label_3
_geom_torsion_atom_site_label_4
_geom_torsion
O1 N1 N2 C8 2.5(3)
O1 N1 C1 C2 35.3(3)
O1 N1 C1 C6 -143.0(2)
O2 C15 C16 C17 174.43(18)
O3 C15 C16 C17 -4.7(3)
N1 N2 C8 C9 10.5(3)
N1 N2 C8 C13 -170.32(16)
N1 C1 C2 C3 -179.29(17)
N1 C1 C6 O2 4.5(3)
N1 C1 C6 C5 178.00(16)
N2 N1 C1 C2 -142.56(18)
N2 N1 C1 C6 39.1(2)
N2 C8 C9 C10 178.56(18)
N2 C8 C13 C12 -179.64(18)
C1 N1 N2 C8 -179.90(15)
C1 C2 C3 C4 1.0(3)
C2 C1 C6 O2 -173.82(16)
C2 C1 C6 C5 -0.3(3)
C2 C3 C4 C5 0.0(3)
C2 C3 C4 C7 178.32(19)
C3 C4 C5 C6 -1.2(3)
C4 C5 C6 O2 175.00(16)
C4 C5 C6 C1 1.4(3)
C6 O2 C15 O3 -9.1(3)
C6 O2 C15 C16 171.72(17)
C6 C1 C2 C3 -0.9(3)
C7 C4 C5 C6 -179.54(17)
C8 C9 C10 C11 0.9(3)
C9 C8 C13 C12 -0.4(3)
C9 C10 C11 C12 -0.3(3)
C9 C10 C11 C14 179.6(2)
C10 C11 C12 C13 -0.6(3)
C11 C12 C13 C8 1.0(3)
C13 C8 C9 C10 -0.6(3)
C14 C11 C12 C13 179.4(2)
C15 O2 C6 C1 -96.6(2)
C15 O2 C6 C5 89.9(2)
